data_4335775
loop_
_publ_author_name
'Kisholoy Bhattacharya'
'Manoranjan Maity'
'Sk Md Towsif Abtab'
'Mithun Chandra Majee'
'Muktimoy Chaudhury'

_publ_section_title
;
 Homo- and Heterometal Complexes of Oxido-Metal Ions with a Triangular
 [V(V)O-MO-V(V)O] [M = V(IV) and Re(V)] Core: Reporting Mixed-Oxidation
 Oxido-Vanadium(V/IV/V) Compounds with Valence Trapped Structures
;
_journal_name_full 'Inorganic Chemistry'
_journal_page_first 9597
_journal_page_last 9605
_journal_paper_doi 10.1021/ic4013203
_journal_volume 52
_journal_year 2013
_chemical_formula_sum 'C24 H33 N2 O12 Re V2'
_chemical_formula_weight 829.62
_chemical_name_systematic
; 
 ? 
;
_space_group_IT_number 62
_symmetry_cell_setting orthorhombic
_symmetry_space_group_name_Hall '-P 2ac 2n'
_symmetry_space_group_name_H-M 'P n m a'
_atom_sites_solution_hydrogens geom
_atom_sites_solution_primary direct
_atom_sites_solution_secondary difmap
_audit_creation_method SHELXL-97
_cell_angle_alpha 90.00
_cell_angle_beta 90.00
_cell_angle_gamma 90.00
_cell_formula_units_Z 4
_cell_length_a 24.191(5)
_cell_length_b 13.926(3)
_cell_length_c 8.5137(19)
_cell_measurement_temperature 150(2)
_cell_volume 2868.1(11)
_computing_cell_refinement 'BRUKER APEX-II'
_computing_data_collection 'BRUKER APEX-II'
_computing_data_reduction 'BRUKER APEX-II'
_computing_molecular_graphics 'MERCURY 2.2, PLATON-97'
_computing_publication_material 'MERCURY 2.2, PLATON-97'
_computing_structure_refinement 'SHELXL-97 (Sheldrick, 1997)'
_computing_structure_solution 'SHELXS-97 (Sheldrick, 1990)'
_diffrn_ambient_temperature 150(2)
_diffrn_measured_fraction_theta_full 0.998
_diffrn_measured_fraction_theta_max 0.998
_diffrn_measurement_device_type 'CCD AREA DETECTOR'
_diffrn_measurement_method OMEGA-SCAN
_diffrn_radiation_monochromator graphite
_diffrn_radiation_source 'fine-focus sealed tube'
_diffrn_radiation_type MoK\a
_diffrn_radiation_wavelength 0.71073
_diffrn_reflns_av_R_equivalents 0.1203
_diffrn_reflns_av_sigmaI/netI 0.0410
_diffrn_reflns_limit_h_max 17
_diffrn_reflns_limit_h_min -17
_diffrn_reflns_limit_k_max 10
_diffrn_reflns_limit_k_min -10
_diffrn_reflns_limit_l_max 6
_diffrn_reflns_limit_l_min -6
_diffrn_reflns_number 9692
_diffrn_reflns_theta_full 15.25
_diffrn_reflns_theta_max 15.25
_diffrn_reflns_theta_min 1.68
_exptl_absorpt_coefficient_mu 4.909
_exptl_absorpt_correction_T_max 0.8278
_exptl_absorpt_correction_T_min 0.5465
_exptl_absorpt_correction_type multi-scan
_exptl_absorpt_process_details SADABS
_exptl_crystal_colour BROWN
_exptl_crystal_density_diffrn 1.856
_exptl_crystal_description FLAKES
_exptl_crystal_F_000 1568
_exptl_crystal_size_max 0.14
_exptl_crystal_size_mid 0.09
_exptl_crystal_size_min 0.04
_refine_diff_density_max 0.605
_refine_diff_density_min -0.686
_refine_diff_density_rms 0.136
_refine_ls_extinction_method none
_refine_ls_goodness_of_fit_ref 1.521
_refine_ls_hydrogen_treatment mixed
_refine_ls_matrix_type full
_refine_ls_number_parameters 128
_refine_ls_number_reflns 649
_refine_ls_number_restraints 0
_refine_ls_restrained_S_all 1.521
_refine_ls_R_factor_all 0.0631
_refine_ls_R_factor_gt 0.0553
_refine_ls_shift/su_max 1.939
_refine_ls_shift/su_mean 0.043
_refine_ls_structure_factor_coef Fsqd
_refine_ls_weighting_details 'calc w=1/[\s^2^(Fo^2^)+(0.1000P)^2^+0.0316P] where P=(Fo^2^+2Fc^2^)/3'
_refine_ls_weighting_scheme calc
_refine_ls_wR_factor_gt 0.1755
_refine_ls_wR_factor_ref 0.1810
_reflns_number_gt 580
_reflns_number_total 649
_reflns_threshold_expression >2sigma(I)
_cod_data_source_file ic4013203_si_001_3.cif
_cod_data_source_block 3
_cod_original_cell_volume 2868.2(11)
_cod_database_code 4335775

loop_
_symmetry_equiv_pos_as_xyz
'x, y, z'
'-x+1/2, -y, z+1/2'
'-x, y+1/2, -z'
'x+1/2, -y+1/2, -z+1/2'
'-x, -y, -z'
'x-1/2, y, -z-1/2'
'x, -y-1/2, z'
'-x-1/2, y-1/2, z-1/2'

loop_
_atom_site_label
_atom_site_type_symbol
_atom_site_fract_x
_atom_site_fract_y
_atom_site_fract_z
_atom_site_U_iso_or_equiv
_atom_site_adp_type
_atom_site_occupancy
_atom_site_symmetry_multiplicity
_atom_site_calc_flag
_atom_site_refinement_flags
Re1 Re 0.02971(8) 0.2500 0.0858(2) 0.0531(16) Uani 1 2 d S
V1 V 0.1806(2) 0.3639(4) 0.0512(6) 0.032(2) Uani 1 1 d .
O7 O 0.1620(9) 0.2500 -0.076(3) 0.014(7) Uiso 1 2 d S
N1 N -0.0311(8) 0.3570(16) 0.090(2) 0.006(7) Uiso 1 1 d .
O1 O 0.0873(6) 0.3587(11) 0.1146(17) 0.007(5) Uiso 1 1 d .
O2 O 0.1745(7) 0.4476(12) 0.2219(19) 0.031(5) Uiso 1 1 d .
O6 O 0.1581(7) 0.4412(13) -0.105(2) 0.029(6) Uiso 1 1 d .
C6 C 0.0248(10) 0.4735(18) 0.238(3) 0.005(8) Uiso 1 1 d .
C3 C 0.1189(10) 0.5539(17) 0.370(3) 0.011(8) Uiso 1 1 d .
H3 H 0.1500 0.5806 0.4174 0.013 Uiso 1 1 calc R
C1 C 0.0774(10) 0.4366(17) 0.206(3) 0.004(7) Uiso 1 1 d .
C2 C 0.1263(11) 0.4772(17) 0.265(3) 0.011(7) Uiso 1 1 d .
C7 C -0.0222(15) 0.434(3) 0.162(4) 0.011(12) Uiso 1 1 d .
C14 C 0.1598(17) 0.2500 -0.239(4) 0.047(13) Uani 1 2 d S
H14A H 0.1261 0.2200 -0.2729 0.070 Uiso 0.50 1 calc PR
H14B H 0.1908 0.2150 -0.2799 0.070 Uiso 0.50 1 calc PR
H14C H 0.1609 0.3149 -0.2767 0.070 Uiso 0.50 1 calc PR
C4 C 0.0664(10) 0.5926(19) 0.408(3) 0.016(8) Uiso 1 1 d .
H4 H 0.0627 0.6430 0.4785 0.019 Uiso 1 1 calc R
C5 C 0.0219(10) 0.5533(17) 0.336(3) 0.008(8) Uiso 1 1 d .
H5 H -0.0125 0.5811 0.3540 0.009 Uiso 1 1 calc R
C13 C 0.1925(12) 0.486(2) -0.211(3) 0.067(11) Uani 1 1 d .
H13A H 0.2277 0.4547 -0.2121 0.100 Uiso 1 1 calc R
H13B H 0.1973 0.5522 -0.1804 0.100 Uiso 1 1 calc R
H13C H 0.1763 0.4837 -0.3137 0.100 Uiso 1 1 calc R
O8 O 0.1788(9) 0.2500 0.194(3) 0.016(7) Uiso 1 2 d S
C15 C 0.2138(16) 0.2500 0.323(4) 0.054(15) Uani 1 2 d S
H15A H 0.2044 0.1975 0.3913 0.082 Uiso 0.50 1 calc PR
H15B H 0.2098 0.3094 0.3795 0.082 Uiso 0.50 1 calc PR
H15C H 0.2513 0.2431 0.2887 0.082 Uiso 0.50 1 calc PR
O5 O 0.2429(9) 0.3685(12) 0.034(2) 0.039(6) Uani 1 1 d .
C11 C -0.1254(13) 0.2500 0.226(4) 0.016(11) Uiso 1 2 d S
H11A H -0.1336 0.1856 0.2586 0.024 Uiso 0.50 1 calc PR
H11B H -0.1573 0.2898 0.2410 0.024 Uiso 0.50 1 calc PR
H11C H -0.0952 0.2746 0.2870 0.024 Uiso 0.50 1 calc PR
C9 C -0.1097(14) 0.2500 0.055(4) 0.006(10) Uiso 1 2 d S
C8 C -0.0826(9) 0.3396(17) 0.007(3) 0.008(7) Uiso 1 1 d .
H8A H -0.0753 0.3374 -0.1047 0.010 Uiso 1 1 calc R
H8B H -0.1076 0.3927 0.0267 0.010 Uiso 1 1 calc R
O3 O 0.0320(8) 0.2500 -0.116(3) 0.012(7) Uiso 1 2 d S
C10 C -0.1652(14) 0.2500 -0.041(4) 0.033(13) Uiso 1 2 d S
H10A H -0.1805 0.1864 -0.0418 0.050 Uiso 0.50 1 calc PR
H10B H -0.1581 0.2703 -0.1467 0.050 Uiso 0.50 1 calc PR
H10C H -0.1910 0.2933 0.0075 0.050 Uiso 0.50 1 calc PR
O4 O 0.0246(8) 0.2500 0.317(3) 0.011(7) Uiso 1 2 d S
C12 C 0.0610(15) 0.2500 0.446(4) 0.029(13) Uiso 1 2 d S
H12A H 0.0449 0.2142 0.5312 0.044 Uiso 0.50 1 calc PR
H12B H 0.0675 0.3149 0.4798 0.044 Uiso 0.50 1 calc PR
H12C H 0.0954 0.2210 0.4164 0.044 Uiso 0.50 1 calc PR
H7 H -0.045(9) 0.463(17) 0.16(2) 0.01(10) Uiso 1 1 d .

loop_
_atom_site_aniso_label
_atom_site_aniso_U_11
_atom_site_aniso_U_22
_atom_site_aniso_U_33
_atom_site_aniso_U_23
_atom_site_aniso_U_13
_atom_site_aniso_U_12
Re1 0.048(2) 0.047(2) 0.064(2) 0.000 -0.0018(12) 0.000
V1 0.012(5) 0.036(4) 0.046(5) -0.002(3) 0.001(3) -0.003(3)
C14 0.08(4) 0.06(3) 0.00(3) 0.000 0.01(3) 0.000
C13 0.09(3) 0.06(3) 0.05(2) 0.03(2) 0.03(2) 0.02(2)
C15 0.06(4) 0.09(4) 0.01(3) 0.000 0.01(3) 0.000
O5 0.06(2) 0.013(13) 0.040(14) -0.019(10) -0.011(13) 0.008(12)

loop_
_atom_type_symbol
_atom_type_description
_atom_type_scat_dispersion_real
_atom_type_scat_dispersion_imag
_atom_type_scat_source
C C 0.0033 0.0016 'International Tables Vol C Tables 4.2.6.8 and 6.1.1.4'
H H 0.0000 0.0000 'International Tables Vol C Tables 4.2.6.8 and 6.1.1.4'
N N 0.0061 0.0033 'International Tables Vol C Tables 4.2.6.8 and 6.1.1.4'
O O 0.0106 0.0060 'International Tables Vol C Tables 4.2.6.8 and 6.1.1.4'
V V 0.3005 0.5294 'International Tables Vol C Tables 4.2.6.8 and 6.1.1.4'
Re Re -1.0185 7.2310 'International Tables Vol C Tables 4.2.6.8 and 6.1.1.4'

loop_
_geom_angle_atom_site_label_1
_geom_angle_atom_site_label_2
_geom_angle_atom_site_label_3
_geom_angle
_geom_angle_site_symmetry_1
_geom_angle_site_symmetry_3
O3 Re1 O4 178.3(9) . .
O3 Re1 O1 95.6(6) . .
O4 Re1 O1 85.6(5) . .
O3 Re1 O1 95.6(6) . 7_565
O4 Re1 O1 85.6(5) . 7_565
O1 Re1 O1 93.9(8) . 7_565
O3 Re1 N1 92.3(7) . 7_565
O4 Re1 N1 86.5(6) . 7_565
O1 Re1 N1 172.0(7) . 7_565
O1 Re1 N1 87.1(8) 7_565 7_565
O3 Re1 N1 92.3(7) . .
O4 Re1 N1 86.5(6) . .
O1 Re1 N1 87.1(8) . .
O1 Re1 N1 172.0(7) 7_565 .
N1 Re1 N1 90.7(12) 7_565 .
O5 V1 O6 101.7(10) . .
O5 V1 O2 97.4(9) . .
O6 V1 O2 100.2(8) . .
O5 V1 O7 101.9(9) . .
O6 V1 O7 90.3(8) . .
O2 V1 O7 155.7(9) . .
O5 V1 O8 96.6(10) . .
O6 V1 O8 156.9(10) . .
O2 V1 O8 91.2(8) . .
O7 V1 O8 72.1(9) . .
O5 V1 O1 172.2(8) . .
O6 V1 O1 84.1(7) . .
O2 V1 O1 76.3(7) . .
O7 V1 O1 83.2(8) . .
O8 V1 O1 79.2(8) . .
C14 O7 V1 124.0(8) . .
C14 O7 V1 124.0(8) . 7_565
V1 O7 V1 106.9(12) . 7_565
C7 N1 C8 122(3) . .
C7 N1 Re1 120(2) . .
C8 N1 Re1 118.4(16) . .
C1 O1 Re1 122.3(14) . .
C1 O1 V1 106.2(13) . .
Re1 O1 V1 130.4(8) . .
C2 O2 V1 119.4(16) . .
C13 O6 V1 125.1(17) . .
C5 C6 C1 117(2) . .
C5 C6 C7 123(3) . .
C1 C6 C7 120(3) . .
C2 C3 C4 123(2) . .
C2 C3 H3 118.4 . .
C4 C3 H3 118.4 . .
O1 C1 C6 124(2) . .
O1 C1 C2 112(2) . .
C6 C1 C2 123(2) . .
O2 C2 C1 122(2) . .
O2 C2 C3 123(2) . .
C1 C2 C3 115(2) . .
N1 C7 C6 134(3) . .
N1 C7 H7 110(10) . .
C6 C7 H7 116(10) . .
O7 C14 H14A 109.5 . .
O7 C14 H14B 109.5 . .
H14A C14 H14B 109.5 . .
O7 C14 H14C 109.5 . .
H14A C14 H14C 109.5 . .
H14B C14 H14C 109.5 . .
C5 C4 C3 117(3) . .
C5 C4 H4 121.3 . .
C3 C4 H4 121.3 . .
C4 C5 C6 124(3) . .
C4 C5 H5 118.2 . .
C6 C5 H5 118.2 . .
O6 C13 H13A 109.5 . .
O6 C13 H13B 109.5 . .
H13A C13 H13B 109.5 . .
O6 C13 H13C 109.5 . .
H13A C13 H13C 109.5 . .
H13B C13 H13C 109.5 . .
C15 O8 V1 118.0(11) . 7_565
C15 O8 V1 118.0(11) . .
V1 O8 V1 105.0(12) 7_565 .
O8 C15 H15A 109.5 . .
O8 C15 H15B 109.5 . .
H15A C15 H15B 109.5 . .
O8 C15 H15C 109.5 . .
H15A C15 H15C 109.5 . .
H15B C15 H15C 109.5 . .
C9 C11 H11A 109.5 . .
C9 C11 H11B 109.5 . .
H11A C11 H11B 109.5 . .
C9 C11 H11C 109.5 . .
H11A C11 H11C 109.5 . .
H11B C11 H11C 109.5 . .
C8 C9 C8 117(3) . 7_565
C8 C9 C11 112.2(17) . .
C8 C9 C11 112.2(17) 7_565 .
C8 C9 C10 103.9(18) . .
C8 C9 C10 103.9(18) 7_565 .
C11 C9 C10 107(3) . .
N1 C8 C9 113(2) . .
N1 C8 H8A 109.0 . .
C9 C8 H8A 109.0 . .
N1 C8 H8B 109.0 . .
C9 C8 H8B 109.0 . .
H8A C8 H8B 107.8 . .
C9 C10 H10A 109.5 . .
C9 C10 H10B 109.5 . .
H10A C10 H10B 109.5 . .
C9 C10 H10C 109.5 . .
H10A C10 H10C 109.5 . .
H10B C10 H10C 109.5 . .
C12 O4 Re1 138(2) . .
O4 C12 H12A 109.5 . .
O4 C12 H12B 109.5 . .
H12A C12 H12B 109.5 . .
O4 C12 H12C 109.5 . .
H12A C12 H12C 109.5 . .
H12B C12 H12C 109.5 . .

loop_
_geom_bond_atom_site_label_1
_geom_bond_atom_site_label_2
_geom_bond_distance
_geom_bond_site_symmetry_2
Re1 O3 1.72(2) .
Re1 O4 1.97(2) .
Re1 O1 2.071(15) .
Re1 O1 2.071(15) 7_565
Re1 N1 2.09(2) 7_565
Re1 N1 2.09(2) .
V1 O5 1.52(2) .
V1 O6 1.80(2) .
V1 O2 1.869(17) .
V1 O7 1.974(16) .
V1 O8 1.999(16) .
V1 O1 2.322(16) .
O7 C14 1.38(4) .
O7 V1 1.974(16) 7_565
N1 C7 1.25(3) .
N1 C8 1.45(3) .
O1 C1 1.36(2) .
O2 C2 1.29(2) .
O6 C13 1.38(3) .
C6 C5 1.39(3) .
C6 C1 1.40(3) .
C6 C7 1.42(3) .
C3 C2 1.41(3) .
C3 C4 1.42(3) .
C3 H3 0.9300 .
C1 C2 1.40(3) .
C7 H7 0.7(2) .
C14 H14A 0.9600 .
C14 H14B 0.9600 .
C14 H14C 0.9600 .
C4 C5 1.35(3) .
C4 H4 0.9300 .
C5 H5 0.9300 .
C13 H13A 0.9600 .
C13 H13B 0.9600 .
C13 H13C 0.9600 .
O8 C15 1.39(4) .
O8 V1 1.999(16) 7_565
C15 H15A 0.9600 .
C15 H15B 0.9600 .
C15 H15C 0.9600 .
C11 C9 1.51(4) .
C11 H11A 0.9600 .
C11 H11B 0.9600 .
C11 H11C 0.9600 .
C9 C8 1.46(3) .
C9 C8 1.46(3) 7_565
C9 C10 1.57(4) .
C8 H8A 0.9700 .
C8 H8B 0.9700 .
C10 H10A 0.9600 .
C10 H10B 0.9600 .
C10 H10C 0.9600 .
O4 C12 1.41(4) .
C12 H12A 0.9600 .
C12 H12B 0.9600 .
C12 H12C 0.9600 .
